data_4082190
loop_
_publ_author_name
'Jochmann, Phillip'
'Stephan, Douglas W.'

_publ_section_title
;
 Reactions of CO2with Heteroleptic Zinc and Zinc--NHC Complexes
;
_journal_issue 24
_journal_name_full Organometallics
_journal_page_first 7503
_journal_paper_doi 10.1021/om401000s
_journal_volume 32
_journal_year 2013
_chemical_formula_sum 'C43 H45 F5 N2 Zn'
_chemical_formula_weight 750.18
_chemical_name_systematic
; 
 ? 
;
_space_group_IT_number 33
_symmetry_cell_setting orthorhombic
_symmetry_space_group_name_Hall 'P 2c -2n'
_symmetry_space_group_name_H-M 'P n a 21'
_atom_sites_solution_hydrogens geom
_atom_sites_solution_primary direct
_atom_sites_solution_secondary difmap
_audit_creation_method SHELXL-97
_cell_angle_alpha 90.00
_cell_angle_beta 90.00
_cell_angle_gamma 90.00
_cell_formula_units_Z 4
_cell_length_a 29.173(3)
_cell_length_b 14.1126(17)
_cell_length_c 9.4718(10)
_cell_measurement_reflns_used 6386
_cell_measurement_temperature 150(2)
_cell_measurement_theta_max 24.68
_cell_measurement_theta_min 2.54
_cell_volume 3899.6(7)
_computing_structure_refinement 'SHELXL-97 (Sheldrick, 2008)'
_computing_structure_solution 'SHELXS-97 (Sheldrick, 2008)'
_diffrn_ambient_temperature 150(2)
_diffrn_measured_fraction_theta_full 0.993
_diffrn_measured_fraction_theta_max 0.993
_diffrn_radiation_monochromator graphite
_diffrn_radiation_source 'fine-focus sealed tube'
_diffrn_radiation_type MoK\a
_diffrn_radiation_wavelength 0.71073
_diffrn_reflns_av_R_equivalents 0.0931
_diffrn_reflns_av_sigmaI/netI 0.1476
_diffrn_reflns_limit_h_max 38
_diffrn_reflns_limit_h_min -38
_diffrn_reflns_limit_k_max 18
_diffrn_reflns_limit_k_min -11
_diffrn_reflns_limit_l_max 12
_diffrn_reflns_limit_l_min -12
_diffrn_reflns_number 30851
_diffrn_reflns_theta_full 28.34
_diffrn_reflns_theta_max 28.34
_diffrn_reflns_theta_min 1.40
_exptl_absorpt_coefficient_mu 0.685
_exptl_absorpt_correction_T_max 0.9346
_exptl_absorpt_correction_T_min 0.9346
_exptl_absorpt_correction_type multi-scan
_exptl_absorpt_process_details SADABS
_exptl_crystal_density_diffrn 1.278
_exptl_crystal_density_method 'not measured'
_exptl_crystal_F_000 1568
_exptl_crystal_size_max 0.10
_exptl_crystal_size_mid 0.10
_exptl_crystal_size_min 0.10
_refine_diff_density_max 0.502
_refine_diff_density_min -0.357
_refine_diff_density_rms 0.075
_refine_ls_abs_structure_details 'Flack H D (1983), Acta Cryst. A39, 876-881'
_refine_ls_abs_structure_Flack 0.017(11)
_refine_ls_extinction_method none
_refine_ls_goodness_of_fit_ref 0.943
_refine_ls_hydrogen_treatment mixed
_refine_ls_matrix_type full
_refine_ls_number_parameters 471
_refine_ls_number_reflns 8979
_refine_ls_number_restraints 1
_refine_ls_restrained_S_all 0.943
_refine_ls_R_factor_all 0.1341
_refine_ls_R_factor_gt 0.0522
_refine_ls_shift/su_max 0.000
_refine_ls_shift/su_mean 0.000
_refine_ls_structure_factor_coef Fsqd
_refine_ls_weighting_details 'calc w=1/[\s^2^(Fo^2^)+(0.0217P)^2^+0.0000P] where P=(Fo^2^+2Fc^2^)/3'
_refine_ls_weighting_scheme calc
_refine_ls_wR_factor_gt 0.0706
_refine_ls_wR_factor_ref 0.0885
_reflns_number_gt 4928
_reflns_number_total 8979
_reflns_threshold_expression >2sigma(I)
_cod_data_source_file om401000s_si_003.cif
_cod_data_source_block sad
_cod_depositor_comments
;
The following automatic conversions were performed:

'_symmetry_cell_setting' value 'Orthorhombic' changed to
'orthorhombic' according to
/home/saulius/struct/CIF-dictionaries/cif_core.dic dictionary named
'cif_core.dic' version 2.4.2 from 2011-04-26.

Automatic conversion script
Id: cif_fix_values 1891 2012-01-12 08:04:46Z andrius 
;
_cod_original_sg_symbol_H-M 'Pna2(1) '
_cod_database_code 4082190

loop_
_symmetry_equiv_pos_as_xyz
'x, y, z'
'-x, -y, z+1/2'
'-x+1/2, y+1/2, z+1/2'
'x+1/2, -y+1/2, z'

loop_
_atom_site_label
_atom_site_type_symbol
_atom_site_fract_x
_atom_site_fract_y
_atom_site_fract_z
_atom_site_U_iso_or_equiv
_atom_site_adp_type
_atom_site_occupancy
_atom_site_symmetry_multiplicity
_atom_site_calc_flag
_atom_site_refinement_flags
Zn1 Zn 0.179362(13) 0.39709(3) -0.00565(5) 0.02214(11) Uani 1 1 d .
C1 C 0.20118(13) 0.5257(3) 0.0702(4) 0.0214(9) Uani 1 1 d .
C2 C 0.23939(14) 0.6559(3) 0.1476(4) 0.0292(11) Uani 1 1 d .
H2 H 0.2638 0.6959 0.1772 0.035 Uiso 1 1 calc R
C3 C 0.19482(14) 0.6801(3) 0.1343(4) 0.0330(11) Uani 1 1 d .
H3 H 0.1817 0.7402 0.1536 0.040 Uiso 1 1 calc R
N1 N 0.24264(10) 0.5618(2) 0.1097(3) 0.0235(8) Uani 1 1 d .
C4 C 0.28487(12) 0.5086(3) 0.1215(4) 0.0215(9) Uani 1 1 d .
C5 C 0.29028(13) 0.4461(3) 0.2328(4) 0.0256(10) Uani 1 1 d .
C6 C 0.33240(14) 0.3992(3) 0.2444(4) 0.0345(11) Uani 1 1 d .
H6 H 0.3370 0.3567 0.3210 0.041 Uiso 1 1 calc R
C7 C 0.36747(14) 0.4124(3) 0.1488(5) 0.0343(11) Uani 1 1 d .
C8 C 0.36078(14) 0.4771(3) 0.0406(4) 0.0368(12) Uani 1 1 d .
H8 H 0.3848 0.4874 -0.0254 0.044 Uiso 1 1 calc R
C9 C 0.31991(14) 0.5277(3) 0.0255(4) 0.0262(10) Uani 1 1 d .
C10 C 0.25293(13) 0.4286(3) 0.3392(4) 0.0387(12) Uani 1 1 d .
H10A H 0.2404 0.4894 0.3710 0.058 Uiso 1 1 calc R
H10B H 0.2656 0.3942 0.4202 0.058 Uiso 1 1 calc R
H10C H 0.2285 0.3909 0.2957 0.058 Uiso 1 1 calc R
C11 C 0.41264(14) 0.3605(3) 0.1620(6) 0.0603(16) Uani 1 1 d .
H11A H 0.4139 0.3095 0.0919 0.090 Uiso 1 1 calc R
H11B H 0.4153 0.3335 0.2570 0.090 Uiso 1 1 calc R
H11C H 0.4379 0.4049 0.1456 0.090 Uiso 1 1 calc R
C12 C 0.31557(14) 0.6022(3) -0.0869(4) 0.0402(12) Uani 1 1 d .
H12A H 0.3198 0.6650 -0.0447 0.060 Uiso 1 1 calc R
H12B H 0.2851 0.5985 -0.1299 0.060 Uiso 1 1 calc R
H12C H 0.3390 0.5918 -0.1594 0.060 Uiso 1 1 calc R
N2 N 0.17201(10) 0.5999(2) 0.0870(3) 0.0250(8) Uani 1 1 d .
C13 C 0.12250(13) 0.5957(3) 0.0702(4) 0.0253(11) Uani 1 1 d .
C14 C 0.10353(14) 0.6031(3) -0.0628(5) 0.0286(11) Uani 1 1 d .
C15 C 0.05612(14) 0.5997(3) -0.0716(5) 0.0359(12) Uani 1 1 d .
H15 H 0.0421 0.6057 -0.1617 0.043 Uiso 1 1 calc R
C16 C 0.02853(14) 0.5879(3) 0.0453(5) 0.0350(12) Uani 1 1 d .
C17 C 0.04891(14) 0.5802(3) 0.1760(5) 0.0342(11) Uani 1 1 d .
H17 H 0.0300 0.5728 0.2570 0.041 Uiso 1 1 calc R
C18 C 0.09648(14) 0.5831(3) 0.1932(4) 0.0291(11) Uani 1 1 d .
C19 C 0.13282(14) 0.6138(3) -0.1915(4) 0.0410(12) Uani 1 1 d .
H19A H 0.1134 0.6291 -0.2728 0.062 Uiso 1 1 calc R
H19B H 0.1492 0.5543 -0.2095 0.062 Uiso 1 1 calc R
H19C H 0.1550 0.6649 -0.1764 0.062 Uiso 1 1 calc R
C20 C -0.02352(12) 0.5852(3) 0.0326(5) 0.0576(17) Uani 1 1 d .
H20A H -0.0366 0.6424 0.0753 0.086 Uiso 1 1 calc R
H20B H -0.0353 0.5291 0.0816 0.086 Uiso 1 1 calc R
H20C H -0.0321 0.5823 -0.0673 0.086 Uiso 1 1 calc R
C21 C 0.11808(14) 0.5726(3) 0.3355(4) 0.0432(13) Uani 1 1 d .
H21A H 0.1331 0.5106 0.3420 0.065 Uiso 1 1 calc R
H21B H 0.0944 0.5774 0.4086 0.065 Uiso 1 1 calc R
H21C H 0.1409 0.6228 0.3492 0.065 Uiso 1 1 calc R
C22 C 0.22313(13) 0.2693(3) -0.0754(4) 0.0279(11) Uani 1 1 d .
C23 C 0.21585(13) 0.3403(3) -0.1829(4) 0.0244(10) Uani 1 1 d .
C24 C 0.17443(14) 0.3161(3) -0.2556(4) 0.0263(11) Uani 1 1 d .
C25 C 0.15720(13) 0.2325(3) -0.1965(4) 0.0266(10) Uani 1 1 d .
C26 C 0.18639(14) 0.2034(3) -0.0861(4) 0.0257(10) Uani 1 1 d .
C27 C 0.26663(12) 0.2534(3) 0.0090(5) 0.0378(11) Uani 1 1 d .
H27A H 0.2587 0.2376 0.1067 0.057 Uiso 1 1 calc R
H27B H 0.2852 0.3112 0.0075 0.057 Uiso 1 1 calc R
H27C H 0.2841 0.2011 -0.0328 0.057 Uiso 1 1 calc R
C28 C 0.25227(13) 0.4068(3) -0.2385(4) 0.0371(11) Uani 1 1 d .
H28A H 0.2726 0.4257 -0.1611 0.056 Uiso 1 1 calc R
H28B H 0.2376 0.4632 -0.2786 0.056 Uiso 1 1 calc R
H28C H 0.2702 0.3747 -0.3118 0.056 Uiso 1 1 calc R
C29 C 0.15465(14) 0.3687(3) -0.3790(4) 0.0360(12) Uani 1 1 d .
H29A H 0.1569 0.3294 -0.4639 0.054 Uiso 1 1 calc R
H29B H 0.1718 0.4277 -0.3934 0.054 Uiso 1 1 calc R
H29C H 0.1224 0.3835 -0.3601 0.054 Uiso 1 1 calc R
C30 C 0.11263(13) 0.1848(3) -0.2348(4) 0.0383(12) Uani 1 1 d .
H30A H 0.0914 0.1887 -0.1547 0.057 Uiso 1 1 calc R
H30B H 0.1184 0.1181 -0.2577 0.057 Uiso 1 1 calc R
H30C H 0.0991 0.2166 -0.3168 0.057 Uiso 1 1 calc R
C31 C 0.17825(14) 0.1211(3) 0.0083(6) 0.0413(11) Uani 1 1 d .
H31A H 0.1540 0.1367 0.0759 0.062 Uiso 1 1 calc R
H31B H 0.2065 0.1061 0.0595 0.062 Uiso 1 1 calc R
H31C H 0.1689 0.0663 -0.0482 0.062 Uiso 1 1 calc R
C32 C 0.11856(12) 0.3517(3) 0.0672(4) 0.0219(9) Uani 1 1 d .
C33 C 0.07662(12) 0.3545(2) 0.0025(5) 0.0263(9) Uani 1 1 d .
C34 C 0.03663(13) 0.3192(3) 0.0598(4) 0.0326(11) Uani 1 1 d .
C35 C 0.03866(14) 0.2762(3) 0.1893(5) 0.0285(10) Uani 1 1 d .
C36 C 0.07949(14) 0.2695(3) 0.2596(4) 0.0275(10) Uani 1 1 d .
C37 C 0.11757(12) 0.3080(3) 0.1983(4) 0.0232(10) Uani 1 1 d .
F1 F 0.07280(7) 0.39371(17) -0.1281(2) 0.0363(6) Uani 1 1 d .
F2 F -0.00407(6) 0.32593(16) -0.0080(3) 0.0481(6) Uani 1 1 d .
F3 F -0.00002(8) 0.24014(18) 0.2490(2) 0.0482(7) Uani 1 1 d .
F4 F 0.08118(7) 0.22617(18) 0.3870(2) 0.0449(7) Uani 1 1 d .
F5 F 0.15818(7) 0.29993(18) 0.2719(2) 0.0350(7) Uani 1 1 d .
C80 C 0.06065(19) 1.0138(4) 0.1621(7) 0.0728(18) Uani 1 1 d .
H80 H 0.0733 1.0747 0.1443 0.087 Uiso 1 1 calc R
C81 C 0.03076(18) 1.0017(4) 0.2739(6) 0.0632(16) Uani 1 1 d .
H81 H 0.0222 1.0541 0.3311 0.076 Uiso 1 1 calc R
C82 C 0.0137(2) 0.9139(5) 0.3011(8) 0.087(2) Uani 1 1 d .
H82 H -0.0060 0.9041 0.3797 0.105 Uiso 1 1 calc R
C83 C 0.0251(2) 0.8392(5) 0.2141(8) 0.095(2) Uani 1 1 d .
H83 H 0.0120 0.7785 0.2301 0.114 Uiso 1 1 calc R
C84 C 0.0548(2) 0.8519(5) 0.1060(7) 0.102(3) Uani 1 1 d .
H84 H 0.0637 0.7994 0.0495 0.123 Uiso 1 1 calc R
C85 C 0.0722(2) 0.9402(5) 0.0776(7) 0.085(2) Uani 1 1 d .
H85 H 0.0921 0.9495 -0.0005 0.102 Uiso 1 1 calc R

loop_
_atom_site_aniso_label
_atom_site_aniso_U_11
_atom_site_aniso_U_22
_atom_site_aniso_U_33
_atom_site_aniso_U_23
_atom_site_aniso_U_13
_atom_site_aniso_U_12
Zn1 0.0214(2) 0.0218(2) 0.02325(17) -0.0036(3) 0.0011(3) -0.0002(2)
C1 0.021(2) 0.022(3) 0.0209(19) -0.0012(18) 0.0007(17) 0.000(2)
C2 0.027(3) 0.022(3) 0.039(2) -0.011(2) -0.005(2) -0.007(2)
C3 0.035(3) 0.022(3) 0.043(3) -0.010(2) -0.006(2) -0.004(2)
N1 0.020(2) 0.023(2) 0.0279(18) -0.0062(16) 0.0012(15) -0.0029(18)
C4 0.018(2) 0.022(3) 0.025(2) -0.0086(19) -0.0019(17) -0.002(2)
C5 0.021(2) 0.026(3) 0.030(2) -0.005(2) -0.0057(18) -0.006(2)
C6 0.042(3) 0.023(3) 0.039(2) -0.001(2) -0.016(2) 0.001(3)
C7 0.023(3) 0.027(3) 0.053(3) -0.013(2) -0.005(2) -0.001(2)
C8 0.024(3) 0.040(3) 0.046(3) -0.012(2) 0.008(2) -0.007(2)
C9 0.025(2) 0.026(3) 0.028(3) -0.0065(17) -0.0003(19) -0.012(2)
C10 0.035(3) 0.047(3) 0.034(2) 0.005(2) -0.003(2) -0.011(2)
C11 0.037(3) 0.050(4) 0.095(4) -0.009(3) -0.008(3) 0.012(3)
C12 0.038(3) 0.043(3) 0.040(2) 0.003(2) 0.009(2) -0.013(3)
N2 0.026(2) 0.017(2) 0.0328(17) -0.0018(17) -0.0023(15) -0.0002(19)
C13 0.020(2) 0.020(3) 0.036(3) -0.009(2) -0.003(2) 0.004(2)
C14 0.029(3) 0.019(3) 0.037(2) -0.007(2) 0.000(2) 0.006(2)
C15 0.035(3) 0.032(3) 0.041(2) -0.005(2) -0.011(2) 0.012(3)
C16 0.027(3) 0.024(3) 0.054(3) -0.010(2) -0.006(2) 0.003(2)
C17 0.026(3) 0.033(3) 0.043(3) -0.010(2) 0.002(2) 0.006(2)
C18 0.026(3) 0.026(3) 0.035(2) -0.007(2) -0.0024(19) 0.003(2)
C19 0.042(3) 0.038(3) 0.043(3) -0.001(2) -0.006(2) 0.005(3)
C20 0.024(2) 0.066(4) 0.082(5) -0.009(3) -0.012(2) 0.009(2)
C21 0.034(3) 0.058(4) 0.038(3) -0.002(2) 0.003(2) 0.001(3)
C22 0.027(2) 0.031(3) 0.026(2) -0.009(2) 0.0006(18) 0.008(2)
C23 0.025(3) 0.022(3) 0.027(2) -0.0058(19) 0.0037(18) 0.001(2)
C24 0.028(3) 0.029(3) 0.022(2) -0.006(2) 0.0002(19) 0.007(2)
C25 0.020(2) 0.027(3) 0.033(2) -0.012(2) 0.0025(18) 0.002(2)
C26 0.034(3) 0.017(3) 0.027(2) -0.0077(19) 0.0067(19) 0.006(2)
C27 0.038(2) 0.037(3) 0.039(3) -0.020(3) -0.010(2) 0.014(2)
C28 0.037(3) 0.041(3) 0.033(2) -0.010(2) 0.007(2) -0.007(3)
C29 0.040(3) 0.041(3) 0.027(2) -0.001(2) -0.0013(19) 0.003(2)
C30 0.033(3) 0.036(3) 0.046(3) -0.015(2) 0.004(2) -0.007(2)
C31 0.046(2) 0.033(3) 0.045(3) 0.002(3) 0.008(3) 0.011(2)
C32 0.021(2) 0.015(3) 0.030(2) -0.0062(18) -0.0037(18) 0.0022(19)
C33 0.032(2) 0.019(2) 0.028(2) -0.002(3) -0.003(3) 0.0052(18)
C34 0.018(2) 0.032(3) 0.047(3) -0.012(2) -0.004(2) 0.002(2)
C35 0.021(2) 0.023(3) 0.042(3) -0.007(2) 0.007(2) -0.004(2)
C36 0.026(3) 0.031(3) 0.026(2) 0.003(2) 0.0053(19) -0.006(2)
C37 0.019(2) 0.018(3) 0.032(2) -0.0044(19) -0.0043(19) -0.001(2)
F1 0.0378(15) 0.0330(16) 0.0382(14) 0.0011(13) -0.0085(11) 0.0047(13)
F2 0.0232(12) 0.0539(17) 0.0673(15) -0.003(2) -0.0149(16) 0.0007(11)
F3 0.0276(15) 0.0528(19) 0.0642(18) -0.0052(15) 0.0135(13) -0.0121(14)
F4 0.0443(16) 0.055(2) 0.0351(14) 0.0080(13) 0.0069(11) -0.0107(14)
F5 0.0276(15) 0.0446(19) 0.0327(14) 0.0047(13) -0.0062(11) -0.0066(14)
C80 0.079(5) 0.041(4) 0.098(5) -0.001(4) 0.010(4) -0.021(3)
C81 0.052(4) 0.049(4) 0.088(4) -0.022(4) -0.006(3) 0.006(3)
C82 0.092(5) 0.059(5) 0.111(5) -0.001(4) 0.033(4) -0.007(4)
C83 0.121(6) 0.044(5) 0.119(6) -0.007(4) 0.044(5) -0.018(4)
C84 0.151(7) 0.038(4) 0.119(6) -0.017(4) 0.055(5) -0.011(4)
C85 0.108(5) 0.057(5) 0.091(5) -0.016(4) 0.040(4) -0.015(4)

loop_
_atom_type_symbol
_atom_type_description
_atom_type_scat_dispersion_real
_atom_type_scat_dispersion_imag
_atom_type_scat_source
C C 0.0033 0.0016 'International Tables Vol C Tables 4.2.6.8 and 6.1.1.4'
H H 0.0000 0.0000 'International Tables Vol C Tables 4.2.6.8 and 6.1.1.4'
N N 0.0061 0.0033 'International Tables Vol C Tables 4.2.6.8 and 6.1.1.4'
F F 0.0171 0.0103 'International Tables Vol C Tables 4.2.6.8 and 6.1.1.4'
Zn Zn 0.2839 1.4301 'International Tables Vol C Tables 4.2.6.8 and 6.1.1.4'

loop_
_geom_angle_atom_site_label_1
_geom_angle_atom_site_label_2
_geom_angle_atom_site_label_3
_geom_angle
C32 Zn1 C1 115.83(15)
C32 Zn1 C23 126.04(15)
C1 Zn1 C23 116.80(15)
C32 Zn1 C22 109.74(16)
C1 Zn1 C22 128.30(15)
C23 Zn1 C22 37.65(13)
N2 C1 N1 103.6(3)
N2 C1 Zn1 121.9(3)
N1 C1 Zn1 134.5(3)
C3 C2 N1 106.6(4)
C3 C2 H2 126.7
N1 C2 H2 126.7
C2 C3 N2 106.6(4)
C2 C3 H3 126.7
N2 C3 H3 126.7
C1 N1 C2 111.7(3)
C1 N1 C4 125.6(3)
C2 N1 C4 122.6(3)
C5 C4 C9 122.4(4)
C5 C4 N1 119.1(3)
C9 C4 N1 118.3(3)
C4 C5 C6 117.5(4)
C4 C5 C10 122.1(4)
C6 C5 C10 120.4(4)
C7 C6 C5 122.4(4)
C7 C6 H6 118.8
C5 C6 H6 118.8
C6 C7 C8 118.0(4)
C6 C7 C11 121.8(4)
C8 C7 C11 120.1(4)
C7 C8 C9 122.2(4)
C7 C8 H8 118.9
C9 C8 H8 118.9
C4 C9 C8 117.4(4)
C4 C9 C12 122.4(4)
C8 C9 C12 120.2(3)
C5 C10 H10A 109.5
C5 C10 H10B 109.5
H10A C10 H10B 109.5
C5 C10 H10C 109.5
H10A C10 H10C 109.5
H10B C10 H10C 109.5
C7 C11 H11A 109.5
C7 C11 H11B 109.5
H11A C11 H11B 109.5
C7 C11 H11C 109.5
H11A C11 H11C 109.5
H11B C11 H11C 109.5
C9 C12 H12A 109.5
C9 C12 H12B 109.5
H12A C12 H12B 109.5
C9 C12 H12C 109.5
H12A C12 H12C 109.5
H12B C12 H12C 109.5
C1 N2 C3 111.5(3)
C1 N2 C13 125.3(3)
C3 N2 C13 123.1(3)
C14 C13 C18 123.5(3)
C14 C13 N2 119.7(4)
C18 C13 N2 116.9(3)
C13 C14 C15 116.9(3)
C13 C14 C19 121.5(4)
C15 C14 C19 121.6(4)
C16 C15 C14 122.6(4)
C16 C15 H15 118.7
C14 C15 H15 118.7
C17 C16 C15 118.6(4)
C17 C16 C20 120.0(4)
C15 C16 C20 121.4(4)
C16 C17 C18 122.1(4)
C16 C17 H17 119.0
C18 C17 H17 119.0
C17 C18 C13 116.4(4)
C17 C18 C21 121.4(4)
C13 C18 C21 122.2(4)
C14 C19 H19A 109.5
C14 C19 H19B 109.5
H19A C19 H19B 109.5
C14 C19 H19C 109.5
H19A C19 H19C 109.5
H19B C19 H19C 109.5
C16 C20 H20A 109.5
C16 C20 H20B 109.5
H20A C20 H20B 109.5
C16 C20 H20C 109.5
H20A C20 H20C 109.5
H20B C20 H20C 109.5
C18 C21 H21A 109.5
C18 C21 H21B 109.5
H21A C21 H21B 109.5
C18 C21 H21C 109.5
H21A C21 H21C 109.5
H21B C21 H21C 109.5
C26 C22 C23 107.0(3)
C26 C22 C27 124.8(4)
C23 C22 C27 126.7(4)
C26 C22 Zn1 96.6(2)
C23 C22 Zn1 65.0(2)
C27 C22 Zn1 115.3(2)
C24 C23 C22 107.4(4)
C24 C23 C28 125.0(4)
C22 C23 C28 124.9(4)
C24 C23 Zn1 92.7(2)
C22 C23 Zn1 77.3(2)
C28 C23 Zn1 112.9(3)
C25 C24 C23 108.1(4)
C25 C24 C29 126.2(4)
C23 C24 C29 125.6(4)
C24 C25 C26 109.0(4)
C24 C25 C30 126.2(4)
C26 C25 C30 124.6(4)
C25 C26 C22 108.5(4)
C25 C26 C31 125.3(4)
C22 C26 C31 126.1(4)
C22 C27 H27A 109.5
C22 C27 H27B 109.5
H27A C27 H27B 109.5
C22 C27 H27C 109.5
H27A C27 H27C 109.5
H27B C27 H27C 109.5
C23 C28 H28A 109.5
C23 C28 H28B 109.5
H28A C28 H28B 109.5
C23 C28 H28C 109.5
H28A C28 H28C 109.5
H28B C28 H28C 109.5
C24 C29 H29A 109.5
C24 C29 H29B 109.5
H29A C29 H29B 109.5
C24 C29 H29C 109.5
H29A C29 H29C 109.5
H29B C29 H29C 109.5
C25 C30 H30A 109.5
C25 C30 H30B 109.5
H30A C30 H30B 109.5
C25 C30 H30C 109.5
H30A C30 H30C 109.5
H30B C30 H30C 109.5
C26 C31 H31A 109.5
C26 C31 H31B 109.5
H31A C31 H31B 109.5
C26 C31 H31C 109.5
H31A C31 H31C 109.5
H31B C31 H31C 109.5
C33 C32 C37 113.3(4)
C33 C32 Zn1 128.8(3)
C37 C32 Zn1 117.9(3)
F1 C33 C32 119.5(4)
F1 C33 C34 115.8(3)
C32 C33 C34 124.7(4)
F2 C34 C35 119.6(4)
F2 C34 C33 122.0(4)
C35 C34 C33 118.4(4)
F3 C35 C36 119.6(4)
F3 C35 C34 120.1(4)
C36 C35 C34 120.2(4)
F4 C36 C37 122.0(4)
F4 C36 C35 119.8(4)
C37 C36 C35 118.3(4)
C36 C37 F5 116.8(4)
C36 C37 C32 125.1(4)
F5 C37 C32 118.1(3)
C85 C80 C81 121.0(5)
C85 C80 H80 119.5
C81 C80 H80 119.5
C82 C81 C80 119.2(6)
C82 C81 H81 120.4
C80 C81 H81 120.4
C81 C82 C83 119.7(6)
C81 C82 H82 120.1
C83 C82 H82 120.1
C84 C83 C82 120.3(6)
C84 C83 H83 119.8
C82 C83 H83 119.8
C83 C84 C85 120.4(6)
C83 C84 H84 119.8
C85 C84 H84 119.8
C80 C85 C84 119.3(6)
C80 C85 H85 120.3
C84 C85 H85 120.3

loop_
_geom_bond_atom_site_label_1
_geom_bond_atom_site_label_2
_geom_bond_distance
Zn1 C32 2.008(4)
Zn1 C1 2.053(4)
Zn1 C23 2.144(4)
Zn1 C22 2.307(4)
C1 N2 1.359(5)
C1 N1 1.365(4)
C2 C3 1.350(5)
C2 N1 1.379(5)
C2 H2 0.9500
C3 N2 1.387(5)
C3 H3 0.9500
N1 C4 1.447(4)
C4 C5 1.384(5)
C4 C9 1.394(5)
C5 C6 1.400(5)
C5 C10 1.505(5)
C6 C7 1.379(5)
C6 H6 0.9500
C7 C8 1.387(6)
C7 C11 1.513(5)
C8 C9 1.397(5)
C8 H8 0.9500
C9 C12 1.502(5)
C10 H10A 0.9800
C10 H10B 0.9800
C10 H10C 0.9800
C11 H11A 0.9800
C11 H11B 0.9800
C11 H11C 0.9800
C12 H12A 0.9800
C12 H12B 0.9800
C12 H12C 0.9800
N2 C13 1.454(4)
C13 C14 1.380(5)
C13 C18 1.402(5)
C14 C15 1.386(5)
C14 C19 1.496(5)
C15 C16 1.379(5)
C15 H15 0.9500
C16 C17 1.377(6)
C16 C20 1.524(5)
C17 C18 1.398(5)
C17 H17 0.9500
C18 C21 1.495(5)
C19 H19A 0.9800
C19 H19B 0.9800
C19 H19C 0.9800
C20 H20A 0.9800
C20 H20B 0.9800
C20 H20C 0.9800
C21 H21A 0.9800
C21 H21B 0.9800
C21 H21C 0.9800
C22 C26 1.423(5)
C22 C23 1.444(5)
C22 C27 1.516(5)
C23 C24 1.432(5)
C23 C28 1.513(5)
C24 C25 1.399(6)
C24 C29 1.500(5)
C25 C26 1.410(5)
C25 C30 1.508(5)
C26 C31 1.484(6)
C27 H27A 0.9800
C27 H27B 0.9800
C27 H27C 0.9800
C28 H28A 0.9800
C28 H28B 0.9800
C28 H28C 0.9800
C29 H29A 0.9800
C29 H29B 0.9800
C29 H29C 0.9800
C30 H30A 0.9800
C30 H30B 0.9800
C30 H30C 0.9800
C31 H31A 0.9800
C31 H31B 0.9800
C31 H31C 0.9800
C32 C33 1.369(5)
C32 C37 1.386(5)
C33 F1 1.360(5)
C33 C34 1.379(5)
C34 F2 1.353(4)
C34 C35 1.370(5)
C35 F3 1.361(4)
C35 C36 1.368(5)
C36 F4 1.354(4)
C36 C37 1.366(5)
C37 F5 1.379(4)
C80 C85 1.354(7)
C80 C81 1.382(7)
C80 H80 0.9500
C81 C82 1.360(7)
C81 H81 0.9500
C82 C83 1.379(8)
C82 H82 0.9500
C83 C84 1.354(8)
C83 H83 0.9500
C84 C85 1.371(7)
C84 H84 0.9500
C85 H85 0.9500

loop_
_geom_torsion_atom_site_label_1
_geom_torsion_atom_site_label_2
_geom_torsion_atom_site_label_3
_geom_torsion_atom_site_label_4
_geom_torsion
C32 Zn1 C1 N2 -41.0(3)
C23 Zn1 C1 N2 126.7(3)
C22 Zn1 C1 N2 169.7(2)
C32 Zn1 C1 N1 141.5(4)
C23 Zn1 C1 N1 -50.9(4)
C22 Zn1 C1 N1 -7.9(5)
N1 C2 C3 N2 -0.7(4)
N2 C1 N1 C2 -1.0(4)
Zn1 C1 N1 C2 176.9(3)
N2 C1 N1 C4 174.9(3)
Zn1 C1 N1 C4 -7.2(6)
C3 C2 N1 C1 1.0(4)
C3 C2 N1 C4 -175.0(3)
C1 N1 C4 C5 -72.7(5)
C2 N1 C4 C5 102.7(4)
C1 N1 C4 C9 111.9(4)
C2 N1 C4 C9 -72.7(4)
C9 C4 C5 C6 -1.9(6)
N1 C4 C5 C6 -177.1(3)
C9 C4 C5 C10 177.6(4)
N1 C4 C5 C10 2.4(6)
C4 C5 C6 C7 -1.0(6)
C10 C5 C6 C7 179.5(4)
C5 C6 C7 C8 2.2(6)
C5 C6 C7 C11 -179.4(4)
C6 C7 C8 C9 -0.7(6)
C11 C7 C8 C9 -179.1(4)
C5 C4 C9 C8 3.3(6)
N1 C4 C9 C8 178.6(3)
C5 C4 C9 C12 -174.1(4)
N1 C4 C9 C12 1.2(5)
C7 C8 C9 C4 -2.0(6)
C7 C8 C9 C12 175.4(4)
N1 C1 N2 C3 0.5(4)
Zn1 C1 N2 C3 -177.7(3)
N1 C1 N2 C13 -174.4(3)
Zn1 C1 N2 C13 7.4(5)
C2 C3 N2 C1 0.1(4)
C2 C3 N2 C13 175.1(3)
C1 N2 C13 C14 -83.3(5)
C3 N2 C13 C14 102.4(5)
C1 N2 C13 C18 96.0(5)
C3 N2 C13 C18 -78.3(5)
C18 C13 C14 C15 1.5(7)
N2 C13 C14 C15 -179.2(4)
C18 C13 C14 C19 -178.2(4)
N2 C13 C14 C19 1.0(7)
C13 C14 C15 C16 -1.1(7)
C19 C14 C15 C16 178.6(5)
C14 C15 C16 C17 0.7(7)
C14 C15 C16 C20 179.6(4)
C15 C16 C17 C18 -0.7(7)
C20 C16 C17 C18 -179.5(4)
C16 C17 C18 C13 1.0(6)
C16 C17 C18 C21 -178.7(4)
C14 C13 C18 C17 -1.5(6)
N2 C13 C18 C17 179.3(4)
C14 C13 C18 C21 178.2(4)
N2 C13 C18 C21 -1.0(6)
C32 Zn1 C22 C26 18.2(3)
C1 Zn1 C22 C26 169.0(2)
C23 Zn1 C22 C26 -105.7(3)
C32 Zn1 C22 C23 123.9(2)
C1 Zn1 C22 C23 -85.2(3)
C32 Zn1 C22 C27 -115.5(3)
C1 Zn1 C22 C27 35.3(4)
C23 Zn1 C22 C27 120.6(4)
C26 C22 C23 C24 0.6(4)
C27 C22 C23 C24 167.2(4)
Zn1 C22 C23 C24 -88.8(3)
C26 C22 C23 C28 -161.4(4)
C27 C22 C23 C28 5.2(6)
Zn1 C22 C23 C28 109.2(4)
C26 C22 C23 Zn1 89.4(3)
C27 C22 C23 Zn1 -104.0(4)
C32 Zn1 C23 C24 32.2(3)
C1 Zn1 C23 C24 -134.0(3)
C22 Zn1 C23 C24 107.2(4)
C32 Zn1 C23 C22 -75.0(3)
C1 Zn1 C23 C22 118.8(2)
C32 Zn1 C23 C28 162.2(3)
C1 Zn1 C23 C28 -4.0(3)
C22 Zn1 C23 C28 -122.8(4)
C22 C23 C24 C25 -0.9(4)
C28 C23 C24 C25 161.1(4)
Zn1 C23 C24 C25 -78.4(3)
C22 C23 C24 C29 -177.7(4)
C28 C23 C24 C29 -15.8(6)
Zn1 C23 C24 C29 104.7(4)
C23 C24 C25 C26 0.9(5)
C29 C24 C25 C26 177.7(4)
C23 C24 C25 C30 176.0(4)
C29 C24 C25 C30 -7.2(7)
C24 C25 C26 C22 -0.5(4)
C30 C25 C26 C22 -175.7(4)
C24 C25 C26 C31 176.0(4)
C30 C25 C26 C31 0.8(6)
C23 C22 C26 C25 -0.1(4)
C27 C22 C26 C25 -167.0(4)
Zn1 C22 C26 C25 65.8(3)
C23 C22 C26 C31 -176.5(4)
C27 C22 C26 C31 16.6(6)
Zn1 C22 C26 C31 -110.7(4)
C1 Zn1 C32 C33 101.1(4)
C23 Zn1 C32 C33 -65.2(4)
C22 Zn1 C32 C33 -104.0(4)
C1 Zn1 C32 C37 -81.5(3)
C23 Zn1 C32 C37 112.2(3)
C22 Zn1 C32 C37 73.4(3)
C37 C32 C33 F1 -178.7(3)
Zn1 C32 C33 F1 -1.2(5)
C37 C32 C33 C34 0.8(6)
Zn1 C32 C33 C34 178.3(3)
F1 C33 C34 F2 -1.9(6)
C32 C33 C34 F2 178.5(3)
F1 C33 C34 C35 178.0(3)
C32 C33 C34 C35 -1.6(6)
F2 C34 C35 F3 0.3(6)
C33 C34 C35 F3 -179.7(4)
F2 C34 C35 C36 -179.5(4)
C33 C34 C35 C36 0.6(6)
F3 C35 C36 F4 0.8(6)
C34 C35 C36 F4 -179.4(4)
F3 C35 C36 C37 -178.8(3)
C34 C35 C36 C37 1.0(6)
F4 C36 C37 F5 0.5(6)
C35 C36 C37 F5 -179.9(3)
F4 C36 C37 C32 178.6(4)
C35 C36 C37 C32 -1.8(7)
C33 C32 C37 C36 0.9(6)
Zn1 C32 C37 C36 -176.9(3)
C33 C32 C37 F5 179.0(3)
Zn1 C32 C37 F5 1.2(5)
C85 C80 C81 C82 1.7(9)
C80 C81 C82 C83 -2.3(10)
C81 C82 C83 C84 3.1(11)
C82 C83 C84 C85 -3.2(12)
C81 C80 C85 C84 -1.7(10)
C83 C84 C85 C80 2.5(11)
